data_9017724
loop_
_publ_author_name
'Chukanov, N. V.'
'M\"ohn G'
'Pekov, I. V.'
'Zubkova, N. V.'
'Ksenofontov, D. A.'
'Belakovskiy, D. I.'
'Vozchikova, S. A.'
'Britvin, S. N.'
'Desor, J.'

_publ_section_title
;
 Ammoniotinsleyite, (NH4)Al2(PO4)2(OH)*2H2O, a new mineral species from
 the guano deposit at Pabell\'on de Pica, Iquique Province, Chile
;
_journal_name_full 'Mineralogical Magazine'
_journal_page_first 705
_journal_page_last 711
_journal_volume 84
_journal_year 2020
_chemical_compound_source 'guano deposit at Pabellon de Pica, Iquique Province, Chile'
_chemical_formula_sum 'Al2 H8.52 K0.12 N0.88 O11 P2'
_chemical_name_mineral Ammoniotinsleyite
_space_group_IT_number 14
_space_group_name_Hall '-P 2yn'
_space_group_name_H-M_alt 'P 1 21/n 1'
_symmetry_space_group_name_H-M 'P 1 21/n 1'
_cell_angle_alpha 90
_cell_angle_beta 103.4461
_cell_angle_gamma 90
_cell_formula_units_Z 4
_cell_length_a 9.58711
_cell_length_b 9.60888
_cell_length_c 9.64670
_cell_volume 864.308
_database_code_amcsd 0020913
_exptl_crystal_density_diffrn 2.440
_cod_data_source_file inputs/fixed/downloads/18/18631.cif
_cod_data_source_block 18631
_cod_original_formula_sum 'N.88 H8.52 K.12 Al2 P2 O11'
_cod_database_code 9017724

loop_
_space_group_symop_operation_xyz
x,y,z
1/2+x,1/2-y,1/2+z
1/2-x,1/2+y,1/2-z
-x,-y,-z

loop_
_atom_site_label
_atom_site_fract_x
_atom_site_fract_y
_atom_site_fract_z
_atom_site_occupancy
_atom_site_U_iso_or_equiv
_atom_site_type_symbol
_atom_site_attached_hydrogens
N 0.51590 0.19070 0.89510 0.88000 0.01400 N 0
H1 0.51590 0.19070 0.89510 0.88000 0.01400 H 0
H2 0.51590 0.19070 0.89510 0.88000 0.01400 H 0
H3 0.51590 0.19070 0.89510 0.88000 0.01400 H 0
H4 0.51590 0.19070 0.89510 0.88000 0.01400 H 0
K 0.51590 0.19070 0.89510 0.12000 0.01400 K 0
Al1 0.38698 0.54003 0.37301 1.00000 0.01940 Al 0
Al2 0.60225 0.22775 0.31627 1.00000 0.01940 Al 0
P1 0.79825 0.02933 0.15239 1.00000 0.01510 P 0
P2 0.79590 0.19136 0.63853 1.00000 0.01550 P 0
O1 0.95330 0.08700 0.20360 1.00000 0.01150 O 0
O2 0.68930 0.12780 0.19370 1.00000 0.02410 O 0
O3 0.75890 0.01780 -0.01480 1.00000 0.02150 O 0
O4 0.71100 0.38399 0.28150 1.00000 0.01360 O 0
O5 0.95115 0.23960 0.66170 1.00000 0.02950 O 0
O6 0.78120 0.04800 0.71100 1.00000 0.02730 O 0
O7 0.70760 0.29790 0.69830 1.00000 0.00990 O 0
O8 0.73980 0.17730 0.47786 1.00000 0.02670 O 0
O-H9 0.49570 0.36090 0.44860 1.00000 0.01550 O 1
Wat10 0.49780 0.06130 0.35560 1.00000 0.01610 O 2
Wat11 0.31620 0.14600 0.53490 1.00000 0.00430 O 2

loop_
_cod_changelog_entry_id
_cod_changelog_entry_author
_cod_changelog_entry_date
_cod_changelog_entry_text
1
;cod-tools version 3.8.0
Id: cif_guess_AMCSD_atom_types 9574 2023-05-10 09:00:05Z saulius
;
2023-05-10T18:58:40+03:00
;Derived atom types and hydrogen counts
from atom names that follow the AMCSD naming convention
(Wat == water, O-H == hydroxyl).
;
2
;cod-tools version 3.10.1
Id: cif_fix_AMCSD_atom_labels 10224 2024-08-07 11:09:31Z saulius
;
2024-08-07T19:40:23+03:00
;Changed the following '_atom_site_label' values:
the first duplicated label 'H'  converted to 'H1'
duplicated label 'H' at index 2 converted to 'H2'
duplicated label 'H' at index 3 converted to 'H3'
duplicated label 'H' at index 4 converted to 'H4'
;

loop_
_cod_related_entry_id
_cod_related_entry_database
_cod_related_entry_code
1 AMCSD 0020913
